data_4087981
loop_
_publ_author_name
'Hansen, Kerstin'
'Szilv\'asi, Tibor'
'Blom, Burgert'
'Driess, Matthias'

_publ_section_title
;
 Transition Metal Complexes of a &#x201C;Half-Parent&#x201D; Phosphasilene
 Adduct Representing Silylene\\rightarrow Phosphinidene\\rightarrow Metal
 Complexes
;
_journal_issue 24
_journal_name_full Organometallics
_journal_page_first 5703
_journal_paper_doi 10.1021/acs.organomet.5b00772
_journal_volume 34
_journal_year 2015
_chemical_formula_moiety 'C41 H51 Cr N4 O5 P Si, C7 H8'
_chemical_formula_sum 'C48 H59 Cr N4 O5 P Si'
_chemical_formula_weight 883.05
_space_group_IT_number 61
_space_group_name_Hall '-P 2ac 2ab'
_space_group_name_H-M_alt 'P b c a'
_symmetry_cell_setting orthorhombic
_symmetry_space_group_name_H-M 'P b c a'
_atom_sites_solution_hydrogens geom
_atom_sites_solution_primary direct
_atom_sites_solution_secondary difmap
_audit_creation_method
;
CrysAlisPro, Agilent Technologies,
Version 1.171.36.32 (release 02-08-2013 CrysAlis171 .NET)
(compiled Aug  2 2013,16:46:58)
;
_cell_angle_alpha 90.00
_cell_angle_beta 90.00
_cell_angle_gamma 90.00
_cell_formula_units_Z 8
_cell_length_a 18.4780(3)
_cell_length_b 17.5211(3)
_cell_length_c 29.6613(5)
_cell_measurement_reflns_used 6801
_cell_measurement_temperature 150(2)
_cell_measurement_theta_max 73.4880
_cell_measurement_theta_min 3.7660
_cell_volume 9603.0(3)
_computing_cell_refinement
;
CrysAlisPro, Agilent Technologies,
Version 1.171.36.32 (release 02-08-2013 CrysAlis171 .NET)
(compiled Aug  2 2013,16:46:58)
;
_computing_data_collection
;
CrysAlisPro, Agilent Technologies,
Version 1.171.36.32 (release 02-08-2013 CrysAlis171 .NET)
(compiled Aug  2 2013,16:46:58)
;
_computing_data_reduction
;
CrysAlisPro, Agilent Technologies,
Version 1.171.36.32 (release 02-08-2013 CrysAlis171 .NET)
(compiled Aug  2 2013,16:46:58)
;
_computing_structure_refinement 'SHELXL-97 (Sheldrick, 1997)'
_computing_structure_solution 'SHELXS-97 (Sheldrick, 1990)'
_diffrn_ambient_environment N~2~
_diffrn_ambient_temperature 150.00(10)
_diffrn_detector 'CCD plate'
_diffrn_detector_area_resol_mean 5.2717
_diffrn_detector_type Atlas
_diffrn_measured_fraction_theta_full 1.000
_diffrn_measured_fraction_theta_max 1.000
_diffrn_measurement_device 'four-circle diffractometer'
_diffrn_measurement_device_type 'SuperNova, Single source at offset, Atlas'
_diffrn_measurement_method '\w scans'
_diffrn_radiation_monochromator mirror
_diffrn_radiation_probe x-ray
_diffrn_radiation_type 'Cu K\a'
_diffrn_radiation_wavelength 1.54184
_diffrn_reflns_av_R_equivalents 0.0811
_diffrn_reflns_av_sigmaI/netI 0.0600
_diffrn_reflns_limit_h_max 17
_diffrn_reflns_limit_h_min -22
_diffrn_reflns_limit_k_max 20
_diffrn_reflns_limit_k_min -20
_diffrn_reflns_limit_l_max 35
_diffrn_reflns_limit_l_min -34
_diffrn_reflns_number 37534
_diffrn_reflns_theta_full 67.50
_diffrn_reflns_theta_max 67.50
_diffrn_reflns_theta_min 2.98
_diffrn_source 'sealed X-ray tube'
_diffrn_source_type 'SuperNova (Cu) X-ray Source'
_exptl_absorpt_coefficient_mu 2.892
_exptl_absorpt_correction_T_max 0.9081
_exptl_absorpt_correction_T_min 0.3147
_exptl_absorpt_correction_type multi-scan
_exptl_absorpt_process_details
;
CrysAlisPro, Agilent Technologies,
Version 1.171.36.32 (release 02-08-2013 CrysAlis171 .NET)
(compiled Aug  2 2013,16:46:58)
Empirical absorption correction using spherical harmonics,
 implemented in SCALE3 ABSPACK scaling algorithm.
;
_exptl_crystal_colour yellow
_exptl_crystal_density_diffrn 1.222
_exptl_crystal_density_method 'not measured'
_exptl_crystal_description rod
_exptl_crystal_F_000 3744
_exptl_crystal_size_max 0.52
_exptl_crystal_size_mid 0.07
_exptl_crystal_size_min 0.03
_refine_diff_density_max 0.848
_refine_diff_density_min -0.683
_refine_diff_density_rms 0.062
_refine_ls_extinction_method none
_refine_ls_goodness_of_fit_ref 1.020
_refine_ls_hydrogen_treatment mixed
_refine_ls_matrix_type full
_refine_ls_number_parameters 555
_refine_ls_number_reflns 8657
_refine_ls_number_restraints 0
_refine_ls_restrained_S_all 1.020
_refine_ls_R_factor_all 0.0804
_refine_ls_R_factor_gt 0.0533
_refine_ls_shift/su_max 0.001
_refine_ls_shift/su_mean 0.000
_refine_ls_structure_factor_coef Fsqd
_refine_ls_weighting_details 'calc w=1/[\s^2^(Fo^2^)+(0.0640P)^2^+6.5242P] where P=(Fo^2^+2Fc^2^)/3'
_refine_ls_weighting_scheme calc
_refine_ls_wR_factor_gt 0.1267
_refine_ls_wR_factor_ref 0.1451
_reflns_number_gt 6261
_reflns_number_total 8657
_reflns_threshold_expression >2sigma(I)
_cod_data_source_file om5b00772_si_001.cif
_cod_data_source_block cu-411
_cod_original_sg_symbol_H-M Pbca
_cod_database_code 4087981

loop_
_symmetry_equiv_pos_as_xyz
'x, y, z'
'-x+1/2, -y, z+1/2'
'x+1/2, -y+1/2, -z'
'-x, y+1/2, -z+1/2'
'-x, -y, -z'
'x-1/2, y, -z-1/2'
'-x-1/2, y-1/2, z'
'x, -y-1/2, z-1/2'

loop_
_atom_site_label
_atom_site_type_symbol
_atom_site_fract_x
_atom_site_fract_y
_atom_site_fract_z
_atom_site_U_iso_or_equiv
_atom_site_adp_type
_atom_site_occupancy
_atom_site_symmetry_multiplicity
_atom_site_calc_flag
_atom_site_refinement_flags
Cr1 Cr 0.05441(3) 0.27464(3) 0.039249(17) 0.02672(14) Uani 1 1 d .
Si1 Si 0.13954(4) 0.41422(4) 0.14344(3) 0.02089(18) Uani 1 1 d .
P1 P 0.12202(5) 0.30410(5) 0.11093(3) 0.0324(2) Uani 1 1 d .
H1 H 0.1812(19) 0.304(2) 0.1000(12) 0.037(10) Uiso 1 1 d .
N1 N 0.07145(13) 0.45259(14) 0.17693(8) 0.0237(5) Uani 1 1 d .
N2 N 0.21438(14) 0.41171(14) 0.17894(8) 0.0242(5) Uani 1 1 d .
N3 N 0.16085(13) 0.49077(14) 0.10266(8) 0.0225(5) Uani 1 1 d .
N4 N 0.19447(16) 0.66680(15) 0.01085(9) 0.0316(6) Uani 1 1 d .
O1 O 0.14018(17) 0.12760(15) 0.04662(10) 0.0562(8) Uani 1 1 d .
O2 O -0.07126(19) 0.2076(2) 0.09233(12) 0.0763(10) Uani 1 1 d .
O3 O -0.02246(16) 0.21670(17) -0.04266(9) 0.0540(8) Uani 1 1 d .
O4 O -0.02924(15) 0.42407(15) 0.03347(9) 0.0495(7) Uani 1 1 d .
O5 O 0.16554(14) 0.33455(17) -0.02702(9) 0.0471(7) Uani 1 1 d .
C1 C 0.0337(2) 0.5371(2) 0.23831(12) 0.0425(9) Uani 1 1 d .
H1A H -0.0153 0.5324 0.2292 0.051 Uiso 1 1 calc R
H1B H 0.0459 0.5679 0.2636 0.051 Uiso 1 1 calc R
C2 C 0.08731(18) 0.49921(18) 0.21490(10) 0.0288(7) Uani 1 1 d .
C3 C 0.16051(19) 0.50417(18) 0.22970(10) 0.0294(7) Uani 1 1 d .
H3 H 0.1697 0.5413 0.2523 0.035 Uiso 1 1 calc R
C4 C 0.21949(18) 0.46303(17) 0.21598(10) 0.0271(7) Uani 1 1 d .
C5 C 0.2901(2) 0.4722(2) 0.23821(11) 0.0379(8) Uani 1 1 d .
H5A H 0.2848 0.5060 0.2644 0.057 Uiso 1 1 calc R
H5B H 0.3246 0.4946 0.2169 0.057 Uiso 1 1 calc R
H5C H 0.3078 0.4223 0.2482 0.057 Uiso 1 1 calc R
C6 C -0.00412(17) 0.44027(18) 0.16567(10) 0.0260(7) Uani 1 1 d .
C7 C -0.04379(17) 0.49625(19) 0.14262(10) 0.0289(7) Uani 1 1 d .
C8 C -0.11552(18) 0.4807(2) 0.13162(11) 0.0334(7) Uani 1 1 d .
H8 H -0.1429 0.5179 0.1158 0.040 Uiso 1 1 calc R
C9 C -0.14758(19) 0.4125(2) 0.14326(12) 0.0376(8) Uani 1 1 d .
H9 H -0.1963 0.4025 0.1348 0.045 Uiso 1 1 calc R
C10 C -0.10885(19) 0.3587(2) 0.16714(12) 0.0384(8) Uani 1 1 d .
H10 H -0.1315 0.3121 0.1753 0.046 Uiso 1 1 calc R
C11 C -0.03714(18) 0.3715(2) 0.17961(11) 0.0321(7) Uani 1 1 d .
C12 C 0.0017(2) 0.3135(2) 0.20927(12) 0.0397(8) Uani 1 1 d .
H12 H 0.0530 0.3108 0.1987 0.048 Uiso 1 1 calc R
C13 C 0.0028(3) 0.3404(3) 0.25859(13) 0.0593(12) Uani 1 1 d .
H13A H 0.0288 0.3890 0.2607 0.089 Uiso 1 1 calc R
H13B H 0.0274 0.3021 0.2772 0.089 Uiso 1 1 calc R
H13C H -0.0469 0.3471 0.2693 0.089 Uiso 1 1 calc R
C14 C -0.0291(3) 0.2331(2) 0.20720(16) 0.0578(12) Uani 1 1 d .
H14A H -0.0785 0.2331 0.2193 0.087 Uiso 1 1 calc R
H14B H 0.0012 0.1987 0.2252 0.087 Uiso 1 1 calc R
H14C H -0.0299 0.2156 0.1758 0.087 Uiso 1 1 calc R
C15 C -0.01342(19) 0.57460(19) 0.13095(12) 0.0333(7) Uani 1 1 d .
H15 H 0.0354 0.5792 0.1453 0.040 Uiso 1 1 calc R
C16 C -0.0042(2) 0.5850(2) 0.07993(13) 0.0420(9) Uani 1 1 d .
H16A H -0.0516 0.5814 0.0652 0.063 Uiso 1 1 calc R
H16B H 0.0278 0.5451 0.0682 0.063 Uiso 1 1 calc R
H16C H 0.0170 0.6353 0.0738 0.063 Uiso 1 1 calc R
C17 C -0.0615(2) 0.6390(2) 0.14954(16) 0.0520(11) Uani 1 1 d .
H17A H -0.0390 0.6884 0.1430 0.078 Uiso 1 1 calc R
H17B H -0.0668 0.6330 0.1822 0.078 Uiso 1 1 calc R
H17C H -0.1092 0.6366 0.1352 0.078 Uiso 1 1 calc R
C18 C 0.27106(17) 0.35501(17) 0.17460(10) 0.0255(7) Uani 1 1 d .
C19 C 0.33213(17) 0.36968(19) 0.14801(10) 0.0287(7) Uani 1 1 d .
C20 C 0.38539(19) 0.3131(2) 0.14436(11) 0.0343(8) Uani 1 1 d .
H20 H 0.4262 0.3216 0.1255 0.041 Uiso 1 1 calc R
C21 C 0.3796(2) 0.2454(2) 0.16760(11) 0.0354(8) Uani 1 1 d .
H21 H 0.4163 0.2078 0.1651 0.042 Uiso 1 1 calc R
C22 C 0.31962(19) 0.23260(19) 0.19463(12) 0.0349(8) Uani 1 1 d .
H22 H 0.3163 0.1859 0.2108 0.042 Uiso 1 1 calc R
C23 C 0.26482(18) 0.28521(18) 0.19879(10) 0.0283(7) Uani 1 1 d .
C24 C 0.2007(2) 0.2687(2) 0.22954(11) 0.0358(8) Uani 1 1 d .
H24 H 0.1620 0.3070 0.2229 0.043 Uiso 1 1 calc R
C25 C 0.2217(2) 0.2766(3) 0.27942(12) 0.0522(11) Uani 1 1 d .
H25A H 0.2596 0.2395 0.2867 0.078 Uiso 1 1 calc R
H25B H 0.1792 0.2670 0.2983 0.078 Uiso 1 1 calc R
H25C H 0.2397 0.3283 0.2851 0.078 Uiso 1 1 calc R
C26 C 0.1693(2) 0.1887(2) 0.22119(14) 0.0506(10) Uani 1 1 d .
H26A H 0.1548 0.1841 0.1895 0.076 Uiso 1 1 calc R
H26B H 0.1271 0.1809 0.2406 0.076 Uiso 1 1 calc R
H26C H 0.2061 0.1502 0.2281 0.076 Uiso 1 1 calc R
C27 C 0.34357(18) 0.44475(19) 0.12299(11) 0.0322(7) Uani 1 1 d .
H27 H 0.3030 0.4800 0.1311 0.039 Uiso 1 1 calc R
C28 C 0.4149(2) 0.4835(2) 0.13592(16) 0.0526(11) Uani 1 1 d .
H28A H 0.4156 0.4931 0.1685 0.079 Uiso 1 1 calc R
H28B H 0.4194 0.5320 0.1197 0.079 Uiso 1 1 calc R
H28C H 0.4555 0.4502 0.1279 0.079 Uiso 1 1 calc R
C29 C 0.3412(2) 0.4315(2) 0.07172(12) 0.0405(9) Uani 1 1 d .
H29A H 0.3816 0.3984 0.0629 0.061 Uiso 1 1 calc R
H29B H 0.3453 0.4805 0.0561 0.061 Uiso 1 1 calc R
H29C H 0.2953 0.4071 0.0636 0.061 Uiso 1 1 calc R
C30 C 0.16273(17) 0.47756(18) 0.05740(10) 0.0271(7) Uani 1 1 d .
H30 H 0.1543 0.4270 0.0470 0.033 Uiso 1 1 calc R
C31 C 0.17604(18) 0.53286(18) 0.02622(10) 0.0287(7) Uani 1 1 d .
H31 H 0.1781 0.5199 -0.0049 0.034 Uiso 1 1 calc R
C32 C 0.18681(17) 0.60937(18) 0.03969(10) 0.0269(7) Uani 1 1 d .
C33 C 0.18798(18) 0.62178(18) 0.08741(10) 0.0278(7) Uani 1 1 d .
H33 H 0.1980 0.6713 0.0989 0.033 Uiso 1 1 calc R
C34 C 0.17488(17) 0.56352(17) 0.11622(10) 0.0258(7) Uani 1 1 d .
H34 H 0.1755 0.5740 0.1477 0.031 Uiso 1 1 calc R
C35 C 0.2013(2) 0.6539(2) -0.03786(11) 0.0449(10) Uani 1 1 d .
H35A H 0.2468 0.6272 -0.0441 0.067 Uiso 1 1 calc R
H35B H 0.2010 0.7030 -0.0536 0.067 Uiso 1 1 calc R
H35C H 0.1606 0.6227 -0.0484 0.067 Uiso 1 1 calc R
C36 C 0.1982(2) 0.74578(19) 0.02661(12) 0.0365(8) Uani 1 1 d .
H36A H 0.1598 0.7549 0.0487 0.055 Uiso 1 1 calc R
H36B H 0.1920 0.7805 0.0010 0.055 Uiso 1 1 calc R
H36C H 0.2454 0.7549 0.0407 0.055 Uiso 1 1 calc R
C37 C 0.1071(2) 0.1827(2) 0.04420(12) 0.0354(8) Uani 1 1 d .
C38 C -0.0223(2) 0.2336(2) 0.07427(14) 0.0428(9) Uani 1 1 d .
C39 C 0.00650(19) 0.2391(2) -0.01067(13) 0.0376(8) Uani 1 1 d .
C40 C 0.00367(18) 0.3690(2) 0.03694(11) 0.0325(7) Uani 1 1 d .
C41 C 0.12473(18) 0.31295(19) -0.00048(11) 0.0311(7) Uani 1 1 d .
C42 C 0.6713(5) 0.5439(5) 0.0714(2) 0.118(3) Uani 1 1 d .
H42A H 0.6878 0.5860 0.0540 0.142 Uiso 1 1 calc R
C43 C 0.6394(7) 0.4820(5) 0.0547(3) 0.150(4) Uani 1 1 d .
H43A H 0.6354 0.4817 0.0228 0.180 Uiso 1 1 calc R
C44 C 0.6103(5) 0.4166(7) 0.0758(3) 0.155(4) Uani 1 1 d .
H44A H 0.5846 0.3778 0.0602 0.186 Uiso 1 1 calc R
C45 C 0.6223(3) 0.4152(6) 0.1180(2) 0.130(3) Uani 1 1 d .
H45A H 0.6093 0.3705 0.1342 0.156 Uiso 1 1 calc R
C46 C 0.7071(4) 0.5992(5) 0.1417(3) 0.157(4) Uani 1 1 d .
H46A H 0.7083 0.5891 0.1742 0.235 Uiso 1 1 calc R
H46B H 0.6779 0.6448 0.1359 0.235 Uiso 1 1 calc R
H46C H 0.7565 0.6075 0.1308 0.235 Uiso 1 1 calc R
C47 C 0.6772(4) 0.5377(5) 0.1198(3) 0.099(2) Uani 1 1 d .
C48 C 0.6537(3) 0.4759(4) 0.14243(18) 0.0809(17) Uani 1 1 d .
H48A H 0.6582 0.4732 0.1743 0.097 Uiso 1 1 calc R

loop_
_atom_site_aniso_label
_atom_site_aniso_U_11
_atom_site_aniso_U_22
_atom_site_aniso_U_33
_atom_site_aniso_U_23
_atom_site_aniso_U_13
_atom_site_aniso_U_12
Cr1 0.0287(3) 0.0229(3) 0.0286(3) -0.0015(2) -0.0056(2) -0.0014(2)
Si1 0.0253(4) 0.0181(4) 0.0193(4) -0.0004(3) 0.0008(3) 0.0002(3)
P1 0.0434(5) 0.0205(4) 0.0332(4) -0.0035(3) -0.0119(4) 0.0024(4)
N1 0.0263(13) 0.0242(13) 0.0206(12) -0.0005(10) 0.0033(10) 0.0032(11)
N2 0.0302(13) 0.0205(12) 0.0221(12) -0.0011(10) -0.0007(11) 0.0019(11)
N3 0.0284(13) 0.0192(12) 0.0198(12) -0.0004(10) -0.0012(10) -0.0012(11)
N4 0.0412(16) 0.0268(14) 0.0268(14) 0.0074(11) 0.0001(12) -0.0056(13)
O1 0.0664(19) 0.0289(14) 0.073(2) -0.0021(13) -0.0134(16) 0.0130(14)
O2 0.066(2) 0.077(2) 0.085(2) 0.003(2) 0.0218(19) -0.034(2)
O3 0.0547(17) 0.0551(17) 0.0523(17) -0.0160(14) -0.0257(14) -0.0026(14)
O4 0.0520(16) 0.0401(15) 0.0564(17) -0.0010(13) -0.0054(13) 0.0203(14)
O5 0.0423(15) 0.0575(17) 0.0414(15) 0.0087(13) 0.0036(13) 0.0020(14)
C1 0.048(2) 0.046(2) 0.0334(19) -0.0131(17) 0.0025(16) 0.0087(18)
C2 0.0385(18) 0.0218(15) 0.0260(16) -0.0008(13) 0.0032(14) 0.0043(14)
C3 0.047(2) 0.0214(15) 0.0192(15) -0.0012(12) -0.0012(14) -0.0001(14)
C4 0.0356(17) 0.0231(15) 0.0225(15) -0.0006(12) -0.0015(13) 0.0002(14)
C5 0.045(2) 0.0359(19) 0.0326(18) -0.0092(15) -0.0107(16) 0.0036(17)
C6 0.0256(16) 0.0273(16) 0.0251(16) -0.0045(13) 0.0082(13) 0.0017(13)
C7 0.0294(17) 0.0310(17) 0.0263(16) -0.0028(13) 0.0053(13) 0.0035(14)
C8 0.0291(17) 0.0417(19) 0.0293(17) -0.0058(15) 0.0023(14) 0.0068(15)
C9 0.0280(17) 0.049(2) 0.0354(18) -0.0090(16) 0.0063(15) -0.0050(17)
C10 0.0356(19) 0.038(2) 0.042(2) -0.0004(16) 0.0112(16) -0.0099(16)
C11 0.0332(18) 0.0330(18) 0.0300(17) 0.0009(14) 0.0128(14) -0.0013(15)
C12 0.0404(19) 0.0376(19) 0.041(2) 0.0112(16) 0.0111(16) -0.0032(17)
C13 0.082(3) 0.055(3) 0.041(2) 0.016(2) 0.002(2) -0.002(3)
C14 0.062(3) 0.038(2) 0.073(3) 0.016(2) 0.009(2) -0.004(2)
C15 0.0328(18) 0.0285(17) 0.0386(18) 0.0007(14) -0.0028(15) 0.0053(15)
C16 0.040(2) 0.039(2) 0.046(2) 0.0152(17) -0.0072(17) -0.0019(17)
C17 0.047(2) 0.033(2) 0.076(3) -0.010(2) 0.000(2) 0.0102(18)
C18 0.0309(17) 0.0230(15) 0.0228(15) -0.0037(12) -0.0074(13) 0.0027(13)
C19 0.0312(17) 0.0294(17) 0.0254(16) -0.0057(13) -0.0052(13) 0.0022(14)
C20 0.0329(18) 0.0382(19) 0.0318(18) -0.0061(15) -0.0049(15) 0.0077(16)
C21 0.040(2) 0.0310(17) 0.0352(18) -0.0084(14) -0.0128(16) 0.0130(16)
C22 0.047(2) 0.0231(16) 0.0350(18) -0.0016(14) -0.0143(16) 0.0031(15)
C23 0.0321(17) 0.0251(15) 0.0276(16) -0.0002(13) -0.0089(14) 0.0015(14)
C24 0.042(2) 0.0328(18) 0.0327(18) 0.0091(14) -0.0093(15) -0.0048(16)
C25 0.057(3) 0.066(3) 0.033(2) 0.0093(19) -0.0027(18) -0.013(2)
C26 0.057(2) 0.039(2) 0.055(2) 0.0146(19) -0.009(2) -0.010(2)
C27 0.0328(17) 0.0265(16) 0.0373(18) 0.0006(14) 0.0025(15) 0.0023(15)
C28 0.043(2) 0.045(2) 0.069(3) 0.006(2) -0.004(2) -0.0060(19)
C29 0.046(2) 0.037(2) 0.039(2) 0.0055(16) 0.0090(17) 0.0063(17)
C30 0.0361(17) 0.0255(16) 0.0197(15) -0.0021(12) 0.0001(13) -0.0007(14)
C31 0.0383(18) 0.0283(17) 0.0194(15) -0.0013(12) 0.0020(13) -0.0039(14)
C32 0.0285(16) 0.0277(16) 0.0244(15) 0.0032(13) 0.0005(13) 0.0000(13)
C33 0.0346(17) 0.0215(15) 0.0274(16) -0.0022(13) 0.0001(14) -0.0024(14)
C34 0.0334(17) 0.0237(16) 0.0204(15) -0.0022(12) 0.0006(13) -0.0006(13)
C35 0.062(3) 0.048(2) 0.0248(17) 0.0134(16) 0.0037(17) -0.010(2)
C36 0.047(2) 0.0254(17) 0.0370(19) 0.0079(14) -0.0032(16) -0.0071(16)
C37 0.0391(19) 0.0321(19) 0.0349(19) -0.0039(15) -0.0092(15) -0.0027(16)
C38 0.042(2) 0.037(2) 0.049(2) -0.0017(17) -0.0035(18) -0.0084(18)
C39 0.0356(19) 0.0307(18) 0.046(2) -0.0025(16) -0.0092(17) 0.0010(16)
C40 0.0311(17) 0.0369(19) 0.0294(17) -0.0040(14) -0.0046(14) -0.0035(16)
C41 0.0309(17) 0.0319(17) 0.0304(17) -0.0027(14) -0.0085(15) 0.0050(15)
C42 0.162(8) 0.105(6) 0.088(5) -0.003(4) 0.012(5) 0.050(6)
C43 0.240(13) 0.114(7) 0.095(6) -0.014(5) 0.043(7) -0.011(8)
C44 0.116(6) 0.216(11) 0.133(8) -0.097(8) -0.012(6) -0.014(7)
C45 0.081(4) 0.227(10) 0.081(4) -0.060(6) -0.022(4) 0.070(6)
C46 0.096(6) 0.160(9) 0.214(10) -0.038(8) -0.046(6) 0.054(6)
C47 0.077(4) 0.102(5) 0.118(6) -0.037(5) -0.010(4) 0.032(4)
C48 0.085(4) 0.108(5) 0.050(3) -0.005(3) -0.003(3) 0.019(4)

loop_
_atom_type_symbol
_atom_type_description
_atom_type_scat_dispersion_real
_atom_type_scat_dispersion_imag
_atom_type_scat_source
C C 0.0181 0.0091 'International Tables Vol C Tables 4.2.6.8 and 6.1.1.4'
H H 0.0000 0.0000 'International Tables Vol C Tables 4.2.6.8 and 6.1.1.4'
N N 0.0311 0.0180 'International Tables Vol C Tables 4.2.6.8 and 6.1.1.4'
O O 0.0492 0.0322 'International Tables Vol C Tables 4.2.6.8 and 6.1.1.4'
Si Si 0.2541 0.3302 'International Tables Vol C Tables 4.2.6.8 and 6.1.1.4'
P P 0.2955 0.4335 'International Tables Vol C Tables 4.2.6.8 and 6.1.1.4'
Cr Cr -0.1635 2.4439 'International Tables Vol C Tables 4.2.6.8 and 6.1.1.4'

loop_
_geom_angle_atom_site_label_1
_geom_angle_atom_site_label_2
_geom_angle_atom_site_label_3
_geom_angle
C39 Cr1 C41 87.07(15)
C39 Cr1 C37 91.26(15)
C41 Cr1 C37 89.80(15)
C39 Cr1 C38 87.30(17)
C41 Cr1 C38 174.31(15)
C37 Cr1 C38 91.12(17)
C39 Cr1 C40 91.63(15)
C41 Cr1 C40 90.45(14)
C37 Cr1 C40 177.11(14)
C38 Cr1 C40 88.91(16)
C39 Cr1 P1 171.95(12)
C41 Cr1 P1 96.50(10)
C37 Cr1 P1 81.56(10)
C38 Cr1 P1 89.19(12)
C40 Cr1 P1 95.55(10)
N1 Si1 N2 103.84(12)
N1 Si1 N3 104.33(12)
N2 Si1 N3 104.20(12)
N1 Si1 P1 119.16(10)
N2 Si1 P1 111.31(9)
N3 Si1 P1 112.60(8)
Si1 P1 Cr1 128.90(4)
C2 N1 C6 117.8(2)
C2 N1 Si1 121.7(2)
C6 N1 Si1 120.5(2)
C4 N2 C18 117.0(2)
C4 N2 Si1 120.3(2)
C18 N2 Si1 122.57(19)
C34 N3 C30 116.4(3)
C34 N3 Si1 121.8(2)
C30 N3 Si1 121.8(2)
C32 N4 C36 121.1(3)
C32 N4 C35 121.7(3)
C36 N4 C35 117.2(3)
C1 C2 N1 121.8(3)
C1 C2 C3 119.8(3)
N1 C2 C3 118.4(3)
C4 C3 C2 129.2(3)
C3 C4 N2 120.6(3)
C3 C4 C5 121.0(3)
N2 C4 C5 118.3(3)
C7 C6 C11 120.9(3)
C7 C6 N1 120.7(3)
C11 C6 N1 118.3(3)
C8 C7 C6 118.4(3)
C8 C7 C15 118.3(3)
C6 C7 C15 123.3(3)
C9 C8 C7 121.4(3)
C8 C9 C10 119.9(3)
C9 C10 C11 121.4(3)
C10 C11 C6 118.0(3)
C10 C11 C12 119.6(3)
C6 C11 C12 122.3(3)
C14 C12 C11 114.7(3)
C14 C12 C13 109.1(3)
C11 C12 C13 110.6(3)
C7 C15 C16 111.9(3)
C7 C15 C17 111.5(3)
C16 C15 C17 109.3(3)
C19 C18 C23 120.5(3)
C19 C18 N2 120.4(3)
C23 C18 N2 119.1(3)
C18 C19 C20 118.7(3)
C18 C19 C27 123.0(3)
C20 C19 C27 118.4(3)
C21 C20 C19 121.1(3)
C20 C21 C22 119.5(3)
C23 C22 C21 122.1(3)
C22 C23 C18 118.1(3)
C22 C23 C24 119.9(3)
C18 C23 C24 121.9(3)
C23 C24 C25 111.3(3)
C23 C24 C26 111.7(3)
C25 C24 C26 109.4(3)
C19 C27 C28 112.3(3)
C19 C27 C29 110.3(3)
C28 C27 C29 109.8(3)
C31 C30 N3 123.6(3)
C30 C31 C32 120.6(3)
N4 C32 C31 123.5(3)
N4 C32 C33 121.3(3)
C31 C32 C33 115.2(3)
C34 C33 C32 120.5(3)
C33 C34 N3 123.6(3)
O1 C37 Cr1 178.6(4)
O2 C38 Cr1 174.7(4)
O3 C39 Cr1 178.6(3)
O4 C40 Cr1 175.9(3)
O5 C41 Cr1 175.8(3)
C43 C42 C47 109.9(8)
C42 C43 C44 131.8(9)
C45 C44 C43 112.6(9)
C44 C45 C48 124.3(10)
C48 C47 C46 121.5(8)
C48 C47 C42 122.2(7)
C46 C47 C42 116.2(9)
C47 C48 C45 118.8(6)

loop_
_geom_bond_atom_site_label_1
_geom_bond_atom_site_label_2
_geom_bond_distance
Cr1 C39 1.834(4)
Cr1 C41 1.878(4)
Cr1 C37 1.888(4)
Cr1 C38 1.898(4)
Cr1 C40 1.902(4)
Cr1 P1 2.5195(10)
Si1 N1 1.739(2)
Si1 N2 1.739(3)
Si1 N3 1.848(3)
Si1 P1 2.1811(11)
N1 C2 1.422(4)
N1 C6 1.452(4)
N2 C4 1.423(4)
N2 C18 1.449(4)
N3 C34 1.362(4)
N3 C30 1.363(4)
N4 C32 1.328(4)
N4 C36 1.462(4)
N4 C35 1.468(4)
O1 C37 1.145(4)
O2 C38 1.146(5)
O3 C39 1.158(4)
O4 C40 1.145(4)
O5 C41 1.154(4)
C1 C2 1.380(5)
C2 C3 1.425(5)
C3 C4 1.369(5)
C4 C5 1.470(5)
C6 C7 1.402(4)
C6 C11 1.413(4)
C7 C8 1.392(5)
C7 C15 1.523(5)
C8 C9 1.378(5)
C9 C10 1.379(5)
C10 C11 1.393(5)
C11 C12 1.523(5)
C12 C14 1.522(5)
C12 C13 1.537(5)
C15 C16 1.534(5)
C15 C17 1.538(5)
C18 C19 1.401(5)
C18 C23 1.423(4)
C19 C20 1.401(5)
C19 C27 1.525(5)
C20 C21 1.376(5)
C21 C22 1.386(5)
C22 C23 1.375(5)
C23 C24 1.523(5)
C24 C25 1.536(5)
C24 C26 1.537(5)
C27 C28 1.532(5)
C27 C29 1.539(5)
C30 C31 1.362(4)
C31 C32 1.413(4)
C32 C33 1.432(4)
C33 C34 1.353(4)
C42 C43 1.330(12)
C42 C47 1.444(10)
C43 C44 1.413(12)
C44 C45 1.272(10)
C45 C48 1.411(10)
C46 C47 1.375(10)
C47 C48 1.346(9)
